data_4328603
loop_
_publ_author_name
'Aimee M. Bryan'
'W. Alexander Merrill'
'William M. Reiff'
'James C. Fettinger'
'Philip P. Power'

_publ_section_title
;
 Synthesis, Structural, and Magnetic Characterization of Linear and Bent
 Geometry Cobalt(II) and Nickel(II) Amido Complexes: Evidence of Very
 Large Spin-Orbit Coupling Effects in Rigorously Linear Coordinated Co2+
;
_journal_name_full 'Inorganic Chemistry'
_journal_page_first 3366
_journal_page_last 3373
_journal_paper_doi 10.1021/ic2012414
_journal_volume 51
_journal_year 2012
_chemical_formula_moiety 'C48 H52 Co N2'
_chemical_formula_sum 'C48 H52 Co N2'
_chemical_formula_weight 715.85
_chemical_name_common Co{N(H)ArMe6}2_compound3
_chemical_name_systematic
; 
 ? 
;
_space_group_IT_number 2
_symmetry_cell_setting triclinic
_symmetry_space_group_name_Hall '-P 1'
_symmetry_space_group_name_H-M 'P -1'
_atom_sites_solution_hydrogens geom
_atom_sites_solution_primary direct
_atom_sites_solution_secondary difmap
_audit_creation_method SHELXL-97
_cell_angle_alpha 107.353(2)
_cell_angle_beta 100.442(2)
_cell_angle_gamma 95.132(2)
_cell_formula_units_Z 2
_cell_length_a 9.6706(13)
_cell_length_b 11.7687(16)
_cell_length_c 18.198(3)
_cell_measurement_temperature 90(2)
_cell_volume 1921.3(5)
_computing_cell_refinement 'SAINT (Bruker, 2007)'
_computing_data_collection 'APEX2 (Bruker, 2007)'
_computing_data_reduction 'SAINT (Bruker, 2007)'
_computing_publication_material 'SHELXL-97 (Sheldrick, 2008)'
_computing_structure_refinement 'SHELXL-97 (Sheldrick, 2008)'
_computing_structure_solution 'SHELXS-97 (Sheldrick, 2008)'
_diffrn_ambient_temperature 90(2)
_diffrn_detector_area_resol_mean 8.3
_diffrn_measured_fraction_theta_full 0.992
_diffrn_measured_fraction_theta_max 0.992
_diffrn_measurement_device_type 'BRUKER SMART APEXII'
_diffrn_measurement_method \W
_diffrn_radiation_monochromator graphite
_diffrn_radiation_source 'fine-focus sealed tube'
_diffrn_radiation_type MoK\a
_diffrn_radiation_wavelength 0.71073
_diffrn_reflns_av_R_equivalents 0.0398
_diffrn_reflns_av_sigmaI/netI 0.0602
_diffrn_reflns_limit_h_max 12
_diffrn_reflns_limit_h_min -12
_diffrn_reflns_limit_k_max 15
_diffrn_reflns_limit_k_min -15
_diffrn_reflns_limit_l_max 23
_diffrn_reflns_limit_l_min -23
_diffrn_reflns_number 20985
_diffrn_reflns_theta_full 27.54
_diffrn_reflns_theta_max 27.54
_diffrn_reflns_theta_min 1.20
_exptl_absorpt_coefficient_mu 0.482
_exptl_absorpt_correction_T_max 0.9533
_exptl_absorpt_correction_T_min 0.8086
_exptl_absorpt_correction_type multi-scan
_exptl_absorpt_process_details 'SADABS (sheldrick, 2006)'
_exptl_crystal_colour violet
_exptl_crystal_density_diffrn 1.237
_exptl_crystal_description block
_exptl_crystal_F_000 762
_exptl_crystal_size_max 0.46
_exptl_crystal_size_mid 0.12
_exptl_crystal_size_min 0.10
_refine_diff_density_max 0.477
_refine_diff_density_min -1.307
_refine_diff_density_rms 0.097
_refine_ls_extinction_method none
_refine_ls_goodness_of_fit_ref 0.996
_refine_ls_hydrogen_treatment constr
_refine_ls_matrix_type full
_refine_ls_number_parameters 472
_refine_ls_number_reflns 8804
_refine_ls_number_restraints 0
_refine_ls_restrained_S_all 0.996
_refine_ls_R_factor_all 0.0981
_refine_ls_R_factor_gt 0.0632
_refine_ls_shift/su_max 0.001
_refine_ls_shift/su_mean 0.000
_refine_ls_structure_factor_coef Fsqd
_refine_ls_weighting_details 'calc w=1/[\s^2^(Fo^2^)+(0.0558P)^2^+7.2203P] where P=(Fo^2^+2Fc^2^)/3'
_refine_ls_weighting_scheme calc
_refine_ls_wR_factor_gt 0.1618
_refine_ls_wR_factor_ref 0.1802
_reflns_number_gt 6173
_reflns_number_total 8804
_reflns_threshold_expression >2sigma(I)
_cod_data_source_file ic2012414_si_001_3.cif
_cod_data_source_block alex
_cod_database_code 4328603

loop_
_symmetry_equiv_pos_as_xyz
'x, y, z'
'-x, -y, -z'

loop_
_atom_site_label
_atom_site_type_symbol
_atom_site_fract_x
_atom_site_fract_y
_atom_site_fract_z
_atom_site_U_iso_or_equiv
_atom_site_adp_type
_atom_site_occupancy
_atom_site_symmetry_multiplicity
_atom_site_calc_flag
_atom_site_refinement_flags
Co1 Co -0.02371(6) -0.22739(5) -0.28980(3) 0.02666(15) Uani 1 1 d .
N1 N -0.0694(3) -0.0878(3) -0.30758(19) 0.0237(7) Uani 1 1 d .
H1 H -0.1550 -0.0708 -0.3036 0.028 Uiso 1 1 calc R
N2 N 0.0481(3) -0.2910(3) -0.21313(17) 0.0200(6) Uani 1 1 d .
H2 H 0.1406 -0.2906 -0.2023 0.024 Uiso 1 1 calc R
C1 C 0.0186(4) -0.0086(3) -0.3265(2) 0.0180(7) Uani 1 1 d .
C2 C -0.0127(3) 0.1076(3) -0.32300(19) 0.0167(7) Uani 1 1 d .
C3 C 0.0773(4) 0.1830(3) -0.3459(2) 0.0203(7) Uani 1 1 d .
H3A H 0.0556 0.2607 -0.3444 0.024 Uiso 1 1 calc R
C4 C 0.1986(4) 0.1468(3) -0.3710(2) 0.0219(7) Uani 1 1 d .
H4A H 0.2578 0.1983 -0.3879 0.026 Uiso 1 1 calc R
C5 C 0.2323(4) 0.0345(3) -0.3711(2) 0.0200(7) Uani 1 1 d .
H5A H 0.3166 0.0104 -0.3866 0.024 Uiso 1 1 calc R
C6 C 0.1443(4) -0.0429(3) -0.3488(2) 0.0178(7) Uani 1 1 d .
C7 C 0.1820(3) -0.1624(3) -0.3461(2) 0.0170(7) Uani 1 1 d .
C8 C 0.1191(4) -0.2687(3) -0.4082(2) 0.0192(7) Uani 1 1 d .
C9 C 0.1632(4) -0.3778(3) -0.4058(2) 0.0221(7) Uani 1 1 d .
H9A H 0.1216 -0.4494 -0.4479 0.027 Uiso 1 1 calc R
C10 C 0.3230(4) -0.2790(3) -0.2822(2) 0.0204(7) Uani 1 1 d .
H10A H 0.3922 -0.2826 -0.2390 0.025 Uiso 1 1 calc R
C11 C 0.2824(4) -0.1688(3) -0.2818(2) 0.0193(7) Uani 1 1 d .
C12 C -0.1382(4) 0.1482(3) -0.2913(2) 0.0182(7) Uani 1 1 d .
C13 C -0.2665(4) 0.1460(3) -0.3419(2) 0.0206(7) Uani 1 1 d .
C14 C -0.3798(4) 0.1868(3) -0.3097(2) 0.0230(7) Uani 1 1 d .
H14A H -0.4668 0.1857 -0.3441 0.028 Uiso 1 1 calc R
C15 C -0.3697(4) 0.2291(3) -0.2286(2) 0.0235(8) Uani 1 1 d .
C16 C -0.2433(4) 0.2262(3) -0.1797(2) 0.0248(8) Uani 1 1 d .
H16A H -0.2357 0.2522 -0.1243 0.030 Uiso 1 1 calc R
C17 C -0.1277(4) 0.1867(3) -0.2093(2) 0.0216(7) Uani 1 1 d .
C18 C 0.3452(4) -0.0567(3) -0.2126(2) 0.0272(8) Uani 1 1 d .
H18A H 0.3861 -0.0797 -0.1667 0.041 Uiso 1 1 calc R
H18B H 0.2704 -0.0079 -0.2001 0.041 Uiso 1 1 calc R
H18C H 0.4198 -0.0098 -0.2261 0.041 Uiso 1 1 calc R
C19 C 0.0082(4) -0.2648(3) -0.4770(2) 0.0242(8) Uani 1 1 d .
H19A H 0.0361 -0.1942 -0.4921 0.036 Uiso 1 1 calc R
H19B H -0.0838 -0.2595 -0.4619 0.036 Uiso 1 1 calc R
H19C H 0.0004 -0.3381 -0.5218 0.036 Uiso 1 1 calc R
C20 C 0.2652(4) -0.3847(3) -0.3442(2) 0.0224(7) Uani 1 1 d .
C21 C 0.3136(5) -0.5027(3) -0.3420(3) 0.0319(9) Uani 1 1 d .
H21A H 0.2629 -0.5676 -0.3897 0.048 Uiso 1 1 calc R
H21B H 0.2930 -0.5203 -0.2954 0.048 Uiso 1 1 calc R
H21C H 0.4162 -0.4967 -0.3395 0.048 Uiso 1 1 calc R
C22 C 0.0069(4) 0.1812(4) -0.1544(2) 0.0291(8) Uani 1 1 d .
H22A H 0.0047 0.2268 -0.1000 0.044 Uiso 1 1 calc R
H22B H 0.0894 0.2161 -0.1690 0.044 Uiso 1 1 calc R
H22C H 0.0139 0.0970 -0.1584 0.044 Uiso 1 1 calc R
C23 C -0.2830(4) 0.0987(4) -0.4302(2) 0.0276(8) Uani 1 1 d .
H23A H -0.3843 0.0762 -0.4557 0.041 Uiso 1 1 calc R
H23B H -0.2350 0.0278 -0.4440 0.041 Uiso 1 1 calc R
H23C H -0.2404 0.1612 -0.4483 0.041 Uiso 1 1 calc R
C24 C -0.4917(4) 0.2768(4) -0.1947(2) 0.0298(9) Uani 1 1 d .
H24A H -0.4702 0.2913 -0.1376 0.045 Uiso 1 1 calc R
H24B H -0.5784 0.2177 -0.2194 0.045 Uiso 1 1 calc R
H24C H -0.5060 0.3525 -0.2050 0.045 Uiso 1 1 calc R
C25 C -0.0312(4) -0.3395(3) -0.17118(19) 0.0163(7) Uani 1 1 d .
C26 C -0.1791(4) -0.3721(3) -0.2000(2) 0.0177(7) Uani 1 1 d .
C27 C -0.2604(4) -0.4241(3) -0.1594(2) 0.0207(7) Uani 1 1 d .
H27A H -0.3600 -0.4473 -0.1798 0.025 Uiso 1 1 calc R
C28 C -0.1991(4) -0.4428(3) -0.0900(2) 0.0229(7) Uani 1 1 d .
H28A H -0.2552 -0.4802 -0.0633 0.027 Uiso 1 1 calc R
C29 C -0.0541(4) -0.4058(3) -0.0600(2) 0.0216(7) Uani 1 1 d .
H29A H -0.0119 -0.4157 -0.0114 0.026 Uiso 1 1 calc R
C30 C 0.0307(4) -0.3549(3) -0.09916(19) 0.0170(7) Uani 1 1 d .
C31 C 0.1868(4) -0.3138(3) -0.0661(2) 0.0198(7) Uani 1 1 d .
C32 C 0.2820(4) -0.3975(3) -0.0757(2) 0.0213(7) Uani 1 1 d .
C33 C 0.4268(4) -0.3566(3) -0.0461(2) 0.0250(8) Uani 1 1 d .
H33A H 0.4915 -0.4131 -0.0525 0.030 Uiso 1 1 calc R
C34 C 0.4793(4) -0.2357(4) -0.0074(2) 0.0256(8) Uani 1 1 d .
C35 C 0.3836(4) -0.1544(3) 0.0012(2) 0.0264(8) Uani 1 1 d .
H35A H 0.4184 -0.0713 0.0274 0.032 Uiso 1 1 calc R
C36 C 0.2381(4) -0.1912(3) -0.0275(2) 0.0231(7) Uani 1 1 d .
C37 C -0.2461(4) -0.3455(3) -0.2726(2) 0.0191(7) Uani 1 1 d .
C38 C -0.2523(4) -0.4262(3) -0.3481(2) 0.0222(7) Uani 1 1 d .
C39 C -0.3230(4) -0.4017(4) -0.4143(2) 0.0264(8) Uani 1 1 d .
H39A H -0.3269 -0.4561 -0.4653 0.032 Uiso 1 1 calc R
C40 C -0.3879(4) -0.3000(3) -0.4073(2) 0.0246(8) Uani 1 1 d .
C41 C -0.3781(4) -0.2202(3) -0.3327(2) 0.0221(7) Uani 1 1 d .
H41A H -0.4211 -0.1496 -0.3276 0.027 Uiso 1 1 calc R
C42 C -0.3075(3) -0.2398(3) -0.2649(2) 0.0192(7) Uani 1 1 d .
C43 C -0.1867(5) -0.5404(4) -0.3570(2) 0.0309(9) Uani 1 1 d .
H43A H -0.1968 -0.5842 -0.4132 0.046 Uiso 1 1 calc R
H43B H -0.2354 -0.5913 -0.3327 0.046 Uiso 1 1 calc R
H43C H -0.0856 -0.5198 -0.3311 0.046 Uiso 1 1 calc R
C44 C -0.4640(5) -0.2738(4) -0.4793(3) 0.0371(10) Uani 1 1 d .
H44A H -0.4803 -0.3465 -0.5254 0.056 Uiso 1 1 calc R
H44B H -0.4055 -0.2089 -0.4883 0.056 Uiso 1 1 calc R
H44C H -0.5555 -0.2491 -0.4709 0.056 Uiso 1 1 calc R
C45 C -0.2951(4) -0.1493(3) -0.1846(2) 0.0257(8) Uani 1 1 d .
H45A H -0.3166 -0.0723 -0.1905 0.039 Uiso 1 1 calc R
H45B H -0.1981 -0.1382 -0.1535 0.039 Uiso 1 1 calc R
H45C H -0.3626 -0.1786 -0.1578 0.039 Uiso 1 1 calc R
C46 C 0.1375(4) -0.1000(3) -0.0185(3) 0.0307(9) Uani 1 1 d .
H46A H 0.1887 -0.0220 0.0176 0.046 Uiso 1 1 calc R
H46C H 0.0593 -0.1266 0.0030 0.046 Uiso 1 1 calc R
H46D H 0.0992 -0.0921 -0.0700 0.046 Uiso 1 1 calc R
C47 C 0.6373(4) -0.1941(4) 0.0252(2) 0.0324(9) Uani 1 1 d .
H47C H 0.6566 -0.1059 0.0429 0.049 Uiso 1 1 calc R
H47D H 0.6891 -0.2266 -0.0161 0.049 Uiso 1 1 calc R
H47A H 0.6685 -0.2229 0.0699 0.049 Uiso 1 1 calc R
C48 C 0.2290(4) -0.5292(3) -0.1185(2) 0.0274(8) Uani 1 1 d .
H48C H 0.3102 -0.5724 -0.1254 0.041 Uiso 1 1 calc R
H48D H 0.1695 -0.5389 -0.1704 0.041 Uiso 1 1 calc R
H48A H 0.1728 -0.5619 -0.0878 0.041 Uiso 1 1 calc R

loop_
_atom_site_aniso_label
_atom_site_aniso_U_11
_atom_site_aniso_U_22
_atom_site_aniso_U_33
_atom_site_aniso_U_23
_atom_site_aniso_U_13
_atom_site_aniso_U_12
Co1 0.0279(3) 0.0267(3) 0.0292(3) 0.0132(2) 0.0077(2) 0.0056(2)
N1 0.0191(15) 0.0199(15) 0.0403(19) 0.0154(14) 0.0156(14) 0.0059(12)
N2 0.0173(15) 0.0252(15) 0.0235(15) 0.0131(13) 0.0091(12) 0.0060(12)
C1 0.0164(17) 0.0154(16) 0.0226(17) 0.0059(13) 0.0061(14) 0.0004(13)
C2 0.0154(16) 0.0161(16) 0.0182(16) 0.0054(13) 0.0029(13) 0.0022(13)
C3 0.0212(18) 0.0171(16) 0.0241(18) 0.0102(14) 0.0022(14) 0.0036(13)
C4 0.0193(18) 0.0224(18) 0.0271(19) 0.0131(15) 0.0060(15) -0.0003(14)
C5 0.0176(17) 0.0220(17) 0.0228(18) 0.0088(14) 0.0073(14) 0.0033(14)
C6 0.0179(17) 0.0151(16) 0.0208(17) 0.0060(13) 0.0050(14) 0.0020(13)
C7 0.0156(16) 0.0159(16) 0.0230(17) 0.0079(13) 0.0101(13) 0.0030(13)
C8 0.0201(17) 0.0189(16) 0.0232(18) 0.0098(14) 0.0109(14) 0.0031(13)
C9 0.0264(19) 0.0155(16) 0.0244(18) 0.0049(14) 0.0086(15) 0.0023(14)
C10 0.0152(17) 0.0235(17) 0.0270(19) 0.0116(15) 0.0091(14) 0.0049(14)
C11 0.0140(16) 0.0207(17) 0.0246(18) 0.0076(14) 0.0070(14) 0.0023(13)
C12 0.0179(17) 0.0128(15) 0.0254(18) 0.0068(14) 0.0068(14) 0.0028(13)
C13 0.0202(18) 0.0188(17) 0.0237(18) 0.0079(14) 0.0056(14) 0.0022(13)
C14 0.0175(18) 0.0217(17) 0.030(2) 0.0095(15) 0.0049(15) 0.0037(14)
C15 0.0219(19) 0.0176(17) 0.033(2) 0.0075(15) 0.0122(16) 0.0037(14)
C16 0.029(2) 0.0210(18) 0.0238(19) 0.0038(15) 0.0087(16) 0.0056(15)
C17 0.0237(18) 0.0169(16) 0.0232(18) 0.0053(14) 0.0040(15) 0.0042(14)
C18 0.025(2) 0.0222(18) 0.030(2) 0.0055(16) -0.0004(16) 0.0056(15)
C19 0.028(2) 0.0191(17) 0.0263(19) 0.0078(15) 0.0072(16) 0.0031(15)
C20 0.0232(18) 0.0181(17) 0.033(2) 0.0129(15) 0.0148(16) 0.0060(14)
C21 0.038(2) 0.0219(19) 0.041(2) 0.0137(17) 0.0113(19) 0.0138(17)
C22 0.028(2) 0.031(2) 0.0237(19) 0.0045(16) 0.0002(16) 0.0083(16)
C23 0.0200(19) 0.039(2) 0.0233(19) 0.0091(17) 0.0036(15) 0.0076(16)
C24 0.027(2) 0.028(2) 0.037(2) 0.0077(17) 0.0158(18) 0.0072(16)
C25 0.0181(17) 0.0154(15) 0.0181(16) 0.0064(13) 0.0074(13) 0.0049(13)
C26 0.0208(17) 0.0174(16) 0.0182(16) 0.0071(13) 0.0080(14) 0.0071(13)
C27 0.0194(18) 0.0232(17) 0.0229(18) 0.0096(15) 0.0087(14) 0.0033(14)
C28 0.0241(19) 0.0230(18) 0.0272(19) 0.0130(15) 0.0121(15) 0.0025(14)
C29 0.029(2) 0.0230(18) 0.0189(17) 0.0106(14) 0.0102(15) 0.0102(15)
C30 0.0187(17) 0.0167(16) 0.0174(16) 0.0055(13) 0.0073(13) 0.0046(13)
C31 0.0207(18) 0.0234(17) 0.0163(16) 0.0069(14) 0.0051(14) 0.0050(14)
C32 0.0230(18) 0.0239(18) 0.0195(17) 0.0079(14) 0.0073(14) 0.0073(14)
C33 0.0252(19) 0.0299(19) 0.0227(18) 0.0102(16) 0.0068(15) 0.0095(16)
C34 0.0217(19) 0.034(2) 0.0206(18) 0.0077(16) 0.0032(15) 0.0058(16)
C35 0.026(2) 0.0244(19) 0.0224(19) 0.0010(15) 0.0020(15) 0.0018(15)
C36 0.0258(19) 0.0226(18) 0.0203(18) 0.0043(14) 0.0066(15) 0.0061(15)
C37 0.0156(17) 0.0215(17) 0.0240(18) 0.0104(14) 0.0079(14) 0.0037(13)
C38 0.0234(19) 0.0232(18) 0.0236(18) 0.0097(15) 0.0089(15) 0.0063(14)
C39 0.029(2) 0.032(2) 0.0184(18) 0.0077(15) 0.0060(15) 0.0024(16)
C40 0.0179(18) 0.034(2) 0.0258(19) 0.0169(16) 0.0033(15) 0.0011(15)
C41 0.0105(16) 0.0246(18) 0.035(2) 0.0156(16) 0.0035(14) 0.0035(13)
C42 0.0121(16) 0.0230(17) 0.0268(18) 0.0120(15) 0.0072(14) 0.0037(13)
C43 0.043(2) 0.027(2) 0.025(2) 0.0079(16) 0.0096(18) 0.0132(18)
C44 0.034(2) 0.047(3) 0.034(2) 0.022(2) -0.0003(19) 0.007(2)
C45 0.0237(19) 0.0236(18) 0.030(2) 0.0070(16) 0.0066(16) 0.0077(15)
C46 0.024(2) 0.0217(19) 0.041(2) 0.0020(17) 0.0061(17) 0.0053(15)
C47 0.021(2) 0.041(2) 0.029(2) 0.0062(18) 0.0008(16) 0.0045(17)
C48 0.027(2) 0.0223(18) 0.034(2) 0.0077(16) 0.0106(17) 0.0100(15)

loop_
_atom_type_symbol
_atom_type_description
_atom_type_scat_dispersion_real
_atom_type_scat_dispersion_imag
_atom_type_scat_source
C C 0.0033 0.0016 'International Tables Vol C Tables 4.2.6.8 and 6.1.1.4'
H H 0.0000 0.0000 'International Tables Vol C Tables 4.2.6.8 and 6.1.1.4'
Co Co 0.3494 0.9721 'International Tables Vol C Tables 4.2.6.8 and 6.1.1.4'
N N 0.0061 0.0033 'International Tables Vol C Tables 4.2.6.8 and 6.1.1.4'

loop_
_geom_angle_atom_site_label_1
_geom_angle_atom_site_label_2
_geom_angle_atom_site_label_3
_geom_angle
N1 Co1 N2 143.83(14)
C1 N1 Co1 125.4(2)
C1 N1 H1 117.3
Co1 N1 H1 117.3
C25 N2 Co1 125.1(2)
C25 N2 H2 117.4
Co1 N2 H2 117.4
N1 C1 C6 119.2(3)
N1 C1 C2 121.6(3)
C6 C1 C2 119.2(3)
C3 C2 C1 119.3(3)
C3 C2 C12 121.7(3)
C1 C2 C12 119.0(3)
C4 C3 C2 121.1(3)
C4 C3 H3A 119.4
C2 C3 H3A 119.4
C3 C4 C5 119.3(3)
C3 C4 H4A 120.3
C5 C4 H4A 120.3
C6 C5 C4 120.8(3)
C6 C5 H5A 119.6
C4 C5 H5A 119.6
C5 C6 C1 120.0(3)
C5 C6 C7 121.3(3)
C1 C6 C7 118.7(3)
C11 C7 C8 119.6(3)
C11 C7 C6 120.0(3)
C8 C7 C6 120.4(3)
C7 C8 C9 118.8(3)
C7 C8 C19 120.7(3)
C9 C8 C19 120.5(3)
C20 C9 C8 122.1(3)
C20 C9 H9A 118.9
C8 C9 H9A 118.9
C11 C10 C20 121.9(3)
C11 C10 H10A 119.1
C20 C10 H10A 119.1
C10 C11 C7 119.4(3)
C10 C11 C18 120.3(3)
C7 C11 C18 120.3(3)
C13 C12 C17 119.7(3)
C13 C12 C2 121.0(3)
C17 C12 C2 119.3(3)
C14 C13 C12 119.0(3)
C14 C13 C23 120.3(3)
C12 C13 C23 120.7(3)
C15 C14 C13 122.0(3)
C15 C14 H14A 119.0
C13 C14 H14A 119.0
C14 C15 C16 117.9(3)
C14 C15 C24 121.3(3)
C16 C15 C24 120.9(3)
C17 C16 C15 122.0(3)
C17 C16 H16A 119.0
C15 C16 H16A 119.0
C16 C17 C12 119.3(3)
C16 C17 C22 120.5(3)
C12 C17 C22 120.1(3)
C11 C18 H18A 109.5
C11 C18 H18B 109.5
H18A C18 H18B 109.5
C11 C18 H18C 109.5
H18A C18 H18C 109.5
H18B C18 H18C 109.5
C8 C19 H19A 109.5
C8 C19 H19B 109.5
H19A C19 H19B 109.5
C8 C19 H19C 109.5
H19A C19 H19C 109.5
H19B C19 H19C 109.5
C9 C20 C10 118.1(3)
C9 C20 C21 122.0(3)
C10 C20 C21 119.9(3)
C20 C21 H21A 109.5
C20 C21 H21B 109.5
H21A C21 H21B 109.5
C20 C21 H21C 109.5
H21A C21 H21C 109.5
H21B C21 H21C 109.5
C17 C22 H22A 109.5
C17 C22 H22B 109.5
H22A C22 H22B 109.5
C17 C22 H22C 109.5
H22A C22 H22C 109.5
H22B C22 H22C 109.5
C13 C23 H23A 109.5
C13 C23 H23B 109.5
H23A C23 H23B 109.5
C13 C23 H23C 109.5
H23A C23 H23C 109.5
H23B C23 H23C 109.5
C15 C24 H24A 109.5
C15 C24 H24B 109.5
H24A C24 H24B 109.5
C15 C24 H24C 109.5
H24A C24 H24C 109.5
H24B C24 H24C 109.5
N2 C25 C26 119.1(3)
N2 C25 C30 122.0(3)
C26 C25 C30 118.8(3)
C27 C26 C25 119.9(3)
C27 C26 C37 121.4(3)
C25 C26 C37 118.7(3)
C28 C27 C26 121.3(3)
C28 C27 H27A 119.4
C26 C27 H27A 119.4
C27 C28 C29 118.7(3)
C27 C28 H28A 120.7
C29 C28 H28A 120.7
C30 C29 C28 121.7(3)
C30 C29 H29A 119.1
C28 C29 H29A 119.1
C29 C30 C25 119.5(3)
C29 C30 C31 121.5(3)
C25 C30 C31 119.0(3)
C32 C31 C36 120.0(3)
C32 C31 C30 120.0(3)
C36 C31 C30 119.9(3)
C33 C32 C31 118.9(3)
C33 C32 C48 120.4(3)
C31 C32 C48 120.7(3)
C34 C33 C32 121.8(3)
C34 C33 H33A 119.1
C32 C33 H33A 119.1
C33 C34 C35 118.4(3)
C33 C34 C47 120.7(3)
C35 C34 C47 121.0(4)
C34 C35 C36 121.8(3)
C34 C35 H35A 119.1
C36 C35 H35A 119.1
C35 C36 C31 119.1(3)
C35 C36 C46 120.3(3)
C31 C36 C46 120.6(3)
C38 C37 C42 119.7(3)
C38 C37 C26 121.0(3)
C42 C37 C26 119.3(3)
C39 C38 C37 119.3(3)
C39 C38 C43 120.5(3)
C37 C38 C43 120.1(3)
C40 C39 C38 121.4(3)
C40 C39 H39A 119.3
C38 C39 H39A 119.3
C41 C40 C39 118.5(3)
C41 C40 C44 120.3(4)
C39 C40 C44 121.2(4)
C40 C41 C42 122.3(3)
C40 C41 H41A 118.9
C42 C41 H41A 118.9
C41 C42 C37 118.7(3)
C41 C42 C45 120.9(3)
C37 C42 C45 120.4(3)
C38 C43 H43A 109.5
C38 C43 H43B 109.5
H43A C43 H43B 109.5
C38 C43 H43C 109.5
H43A C43 H43C 109.5
H43B C43 H43C 109.5
C40 C44 H44A 109.5
C40 C44 H44B 109.5
H44A C44 H44B 109.5
C40 C44 H44C 109.5
H44A C44 H44C 109.5
H44B C44 H44C 109.5
C42 C45 H45A 109.5
C42 C45 H45B 109.5
H45A C45 H45B 109.5
C42 C45 H45C 109.5
H45A C45 H45C 109.5
H45B C45 H45C 109.5
C36 C46 H46A 109.5
C36 C46 H46C 109.5
H46A C46 H46C 109.5
C36 C46 H46D 109.5
H46A C46 H46D 109.5
H46C C46 H46D 109.5
C34 C47 H47C 109.5
C34 C47 H47D 109.5
H47C C47 H47D 109.5
C34 C47 H47A 109.5
H47C C47 H47A 109.5
H47D C47 H47A 109.5
C32 C48 H48C 109.5
C32 C48 H48D 109.5
H48C C48 H48D 109.5
C32 C48 H48A 109.5
H48C C48 H48A 109.5
H48D C48 H48A 109.5

loop_
_geom_bond_atom_site_label_1
_geom_bond_atom_site_label_2
_geom_bond_distance
Co1 N1 1.842(3)
Co1 N2 1.832(3)
N1 C1 1.367(4)
N1 H1 0.8800
N2 C25 1.374(4)
N2 H2 0.8800
C1 C6 1.405(5)
C1 C2 1.412(4)
C2 C3 1.391(5)
C2 C12 1.493(5)
C3 C4 1.390(5)
C3 H3A 0.9500
C4 C5 1.388(5)
C4 H4A 0.9500
C5 C6 1.388(5)
C5 H5A 0.9500
C6 C7 1.497(4)
C7 C11 1.403(5)
C7 C8 1.409(5)
C8 C9 1.399(5)
C8 C19 1.508(5)
C9 C20 1.380(5)
C9 H9A 0.9500
C10 C11 1.387(5)
C10 C20 1.393(5)
C10 H10A 0.9500
C11 C18 1.511(5)
C12 C13 1.398(5)
C12 C17 1.406(5)
C13 C14 1.391(5)
C13 C23 1.508(5)
C14 C15 1.392(5)
C14 H14A 0.9500
C15 C16 1.384(5)
C15 C24 1.505(5)
C16 C17 1.385(5)
C16 H16A 0.9500
C17 C22 1.510(5)
C18 H18A 0.9800
C18 H18B 0.9800
C18 H18C 0.9800
C19 H19A 0.9800
C19 H19B 0.9800
C19 H19C 0.9800
C20 C21 1.514(5)
C21 H21A 0.9800
C21 H21B 0.9800
C21 H21C 0.9800
C22 H22A 0.9800
C22 H22B 0.9800
C22 H22C 0.9800
C23 H23A 0.9800
C23 H23B 0.9800
C23 H23C 0.9800
C24 H24A 0.9800
C24 H24B 0.9800
C24 H24C 0.9800
C25 C26 1.407(5)
C25 C30 1.409(5)
C26 C27 1.389(5)
C26 C37 1.496(5)
C27 C28 1.384(5)
C27 H27A 0.9500
C28 C29 1.388(5)
C28 H28A 0.9500
C29 C30 1.385(5)
C29 H29A 0.9500
C30 C31 1.498(5)
C31 C32 1.402(5)
C31 C36 1.401(5)
C32 C33 1.390(5)
C32 C48 1.505(5)
C33 C34 1.386(5)
C33 H33A 0.9500
C34 C35 1.385(5)
C34 C47 1.513(5)
C35 C36 1.389(5)
C35 H35A 0.9500
C36 C46 1.504(5)
C37 C38 1.405(5)
C37 C42 1.406(5)
C38 C39 1.395(5)
C38 C43 1.515(5)
C39 C40 1.384(5)
C39 H39A 0.9500
C40 C41 1.382(5)
C40 C44 1.512(5)
C41 C42 1.391(5)
C41 H41A 0.9500
C42 C45 1.505(5)
C43 H43A 0.9800
C43 H43B 0.9800
C43 H43C 0.9800
C44 H44A 0.9800
C44 H44B 0.9800
C44 H44C 0.9800
C45 H45A 0.9800
C45 H45B 0.9800
C45 H45C 0.9800
C46 H46A 0.9800
C46 H46C 0.9800
C46 H46D 0.9800
C47 H47C 0.9800
C47 H47D 0.9800
C47 H47A 0.9800
C48 H48C 0.9800
C48 H48D 0.9800
C48 H48A 0.9800

loop_
_geom_torsion_atom_site_label_1
_geom_torsion_atom_site_label_2
_geom_torsion_atom_site_label_3
_geom_torsion_atom_site_label_4
_geom_torsion
N2 Co1 N1 C1 92.5(4)
N1 Co1 N2 C25 89.6(3)
Co1 N1 C1 C6 12.5(5)
Co1 N1 C1 C2 -166.5(3)
N1 C1 C2 C3 -177.4(3)
C6 C1 C2 C3 3.5(5)
N1 C1 C2 C12 5.3(5)
C6 C1 C2 C12 -173.7(3)
C1 C2 C3 C4 -1.0(5)
C12 C2 C3 C4 176.2(3)
C2 C3 C4 C5 -1.7(5)
C3 C4 C5 C6 2.0(5)
C4 C5 C6 C1 0.6(5)
C4 C5 C6 C7 -177.9(3)
N1 C1 C6 C5 177.6(3)
C2 C1 C6 C5 -3.3(5)
N1 C1 C6 C7 -3.9(5)
C2 C1 C6 C7 175.1(3)
C5 C6 C7 C11 78.8(4)
C1 C6 C7 C11 -99.6(4)
C5 C6 C7 C8 -100.2(4)
C1 C6 C7 C8 81.4(4)
C11 C7 C8 C9 -2.8(5)
C6 C7 C8 C9 176.2(3)
C11 C7 C8 C19 178.5(3)
C6 C7 C8 C19 -2.5(5)
C7 C8 C9 C20 0.6(5)
C19 C8 C9 C20 179.4(3)
C20 C10 C11 C7 -1.1(5)
C20 C10 C11 C18 178.7(3)
C8 C7 C11 C10 3.0(5)
C6 C7 C11 C10 -176.0(3)
C8 C7 C11 C18 -176.8(3)
C6 C7 C11 C18 4.2(5)
C3 C2 C12 C13 81.9(4)
C1 C2 C12 C13 -100.9(4)
C3 C2 C12 C17 -99.5(4)
C1 C2 C12 C17 77.7(4)
C17 C12 C13 C14 2.6(5)
C2 C12 C13 C14 -178.9(3)
C17 C12 C13 C23 -176.5(3)
C2 C12 C13 C23 2.0(5)
C12 C13 C14 C15 -0.4(5)
C23 C13 C14 C15 178.8(3)
C13 C14 C15 C16 -2.0(5)
C13 C14 C15 C24 177.9(3)
C14 C15 C16 C17 2.1(5)
C24 C15 C16 C17 -177.7(3)
C15 C16 C17 C12 0.1(5)
C15 C16 C17 C22 -178.1(3)
C13 C12 C17 C16 -2.5(5)
C2 C12 C17 C16 179.0(3)
C13 C12 C17 C22 175.7(3)
C2 C12 C17 C22 -2.9(5)
C8 C9 C20 C10 1.3(5)
C8 C9 C20 C21 -179.5(3)
C11 C10 C20 C9 -1.0(5)
C11 C10 C20 C21 179.7(3)
Co1 N2 C25 C26 17.2(4)
Co1 N2 C25 C30 -161.4(2)
N2 C25 C26 C27 178.3(3)
C30 C25 C26 C27 -3.1(5)
N2 C25 C26 C37 -3.9(5)
C30 C25 C26 C37 174.6(3)
C25 C26 C27 C28 1.2(5)
C37 C26 C27 C28 -176.5(3)
C26 C27 C28 C29 1.5(5)
C27 C28 C29 C30 -2.2(5)
C28 C29 C30 C25 0.3(5)
C28 C29 C30 C31 179.3(3)
N2 C25 C30 C29 -179.0(3)
C26 C25 C30 C29 2.4(5)
N2 C25 C30 C31 1.9(5)
C26 C25 C30 C31 -176.6(3)
C29 C30 C31 C32 80.9(4)
C25 C30 C31 C32 -100.1(4)
C29 C30 C31 C36 -101.1(4)
C25 C30 C31 C36 77.9(4)
C36 C31 C32 C33 0.4(5)
C30 C31 C32 C33 178.5(3)
C36 C31 C32 C48 -178.6(3)
C30 C31 C32 C48 -0.6(5)
C31 C32 C33 C34 -0.1(5)
C48 C32 C33 C34 179.0(3)
C32 C33 C34 C35 -0.3(5)
C32 C33 C34 C47 179.2(3)
C33 C34 C35 C36 0.3(6)
C47 C34 C35 C36 -179.2(4)
C34 C35 C36 C31 0.1(6)
C34 C35 C36 C46 -178.9(4)
C32 C31 C36 C35 -0.4(5)
C30 C31 C36 C35 -178.5(3)
C32 C31 C36 C46 178.5(3)
C30 C31 C36 C46 0.5(5)
C27 C26 C37 C38 -96.5(4)
C25 C26 C37 C38 85.8(4)
C27 C26 C37 C42 81.5(4)
C25 C26 C37 C42 -96.2(4)
C42 C37 C38 C39 -1.9(5)
C26 C37 C38 C39 176.2(3)
C42 C37 C38 C43 -179.8(3)
C26 C37 C38 C43 -1.8(5)
C37 C38 C39 C40 -0.3(6)
C43 C38 C39 C40 177.7(4)
C38 C39 C40 C41 1.7(6)
C38 C39 C40 C44 179.8(4)
C39 C40 C41 C42 -1.0(5)
C44 C40 C41 C42 -179.1(3)
C40 C41 C42 C37 -1.1(5)
C40 C41 C42 C45 178.2(3)
C38 C37 C42 C41 2.5(5)
C26 C37 C42 C41 -175.6(3)
C38 C37 C42 C45 -176.8(3)
C26 C37 C42 C45 5.1(5)
